data_2003794
loop_
_publ_author_name
'Sudha, L.'
'Subramanian, K.'
'Sivaraman, J.'
'Sriraghavan, K.'
'Steiner, Th.'

_publ_section_title
;
 5-Amino-8-methyl-2-quinolone Monohydrate
;
_journal_issue 8
_journal_name_full 'Acta Crystallographica Section C'
_journal_page_first 1689
_journal_page_last 1691
_journal_paper_doi 10.1107/S0108270195001867
_journal_volume 51
_journal_year 1995
_chemical_formula_moiety 'C10 H10 N2 O , H2 O'
_chemical_formula_sum 'C10 H12 N2 O2'
_chemical_formula_weight 192
_space_group_IT_number 61
_symmetry_cell_setting orthorhombic
_symmetry_space_group_name_Hall '-P 2ac 2ab'
_symmetry_space_group_name_H-M 'P b c a'
_atom_type_scat_source IntTabIV
_cell_angle_alpha 90
_cell_angle_beta 90
_cell_angle_gamma 90
_cell_formula_units_Z 8
_cell_length_a 20.320(3)
_cell_length_b 18.618(4)
_cell_length_c 5.095(2)
_cell_measurement_reflns_used 20
_cell_measurement_temperature 294
_cell_measurement_theta_max 54
_cell_measurement_theta_min 26
_cell_volume 1927.5(9)
_diffrn_measurement_device 'Enraf-Nonius CAD-4'
_diffrn_measurement_method \w-\q
_diffrn_radiation_type CuK\a
_diffrn_radiation_wavelength 1.54184
_diffrn_reflns_av_R_equivalents 0.027
_diffrn_reflns_limit_h_max 22
_diffrn_reflns_limit_h_min 0
_diffrn_reflns_limit_k_max 20
_diffrn_reflns_limit_k_min 0
_diffrn_reflns_limit_l_max 5
_diffrn_reflns_limit_l_min 0
_diffrn_reflns_number 1725
_diffrn_reflns_theta_max 60
_diffrn_standards_decay_% '11% loss'
_diffrn_standards_interval_count 400
_diffrn_standards_number 3
_exptl_absorpt_coefficient_mu 0.73
_exptl_absorpt_correction_T_max 0.98
_exptl_absorpt_correction_T_min 0.72
_exptl_absorpt_correction_type empirical
_exptl_crystal_colour colourless
_exptl_crystal_density_diffrn 1.33
_exptl_crystal_density_meas 1.32
_exptl_crystal_density_method 'flotation in water + KI'
_exptl_crystal_description needle
_exptl_crystal_size_max 1.5
_exptl_crystal_size_mid 0.2
_exptl_crystal_size_min 0.1
_refine_diff_density_max 0.3075
_refine_diff_density_min -0.2175
_refine_ls_extinction_method none
_refine_ls_goodness_of_fit_obs 1.22
_refine_ls_hydrogen_treatment 'H atoms refined isotropically'
_refine_ls_number_parameters 175
_refine_ls_number_reflns 1308
_refine_ls_R_factor_obs 0.0540
_refine_ls_shift/esd_max 0.007
_refine_ls_structure_factor_coef F
_refine_ls_weighting_details 'w = 1/[\s^2^(F)+0.017460F^2^]'
_refine_ls_weighting_scheme calc
_refine_ls_wR_factor_obs 0.0620
_reflns_number_observed 1308
_reflns_number_total 1323
_reflns_observed_criterion F>3\s(F)
_cod_data_source_file jz1016.cif
_cod_data_source_block jz1016a
_cod_depositor_comments
;
The following automatic conversions were performed:

'_refine_ls_weighting_scheme' value ' 1/[\s^2^(F)+0.017460F^2^]' was
changed to 'calc'. New tag '_refine_ls_weighting_details' was
created. The value of the new tag was set to 'w =
1/[\s^2^(F)+0.017460F^2^]'.

Automatic conversion script
Id: cif_fix_values 3143 2015-03-26 13:38:13Z robertas 
;
_cod_original_cell_volume 1927.65
_cod_database_code 2003794

loop_
_symmetry_equiv_pos_as_xyz
x,y,z
1/2+x,y,1/2-z
x,1/2-y,1/2+z
1/2-x,1/2+y,z
-x,-y,-z
1/2-x,-y,1/2+z
-x,1/2+y,1/2-z
1/2+x,1/2-y,-z

loop_
_atom_site_label
_atom_site_fract_x
_atom_site_fract_y
_atom_site_fract_z
_atom_site_B_iso_or_equiv
N(1) 0.5724(1) 0.9449(1) -0.1780(3) 3.0(1)
C(2) 0.5476(1) 0.8998(1) 0.0058(4) 3.1(1)
O(2) 0.4951(1) 0.9146(1) 0.1244(3) 3.9(1)
C(3) 0.5849(1) 0.8355(1) 0.0537(4) 3.4(1)
C(4) 0.6412(1) 0.8228(1) -0.0751(4) 3.0(1)
C(5) 0.7244(1) 0.8580(1) -0.4155(4) 3.0(1)
C(6) 0.7399(1) 0.9038(1) -0.6183(4) 3.2(1)
C(7) 0.7010(1) 0.9627(1) -0.6728(4) 3.4(1)
C(8) 0.6459(1) 0.9802(1) -0.5283(4) 3.0(1)
C(8') 0.6071(1) 1.0468(1) -0.5884(5) 4.0(1)
C(9) 0.6283(1) 0.9327(1) -0.3284(4) 2.8(1)
C(10) 0.6656(1) 0.8707(1) -0.2714(4) 2.7(1)
N(11) 0.7642(1) 0.7992(1) -0.3583(3) 3.4(1)
O(12) 0.4087(1) 0.7903(1) 0.0940(4) 5.3(1)
H(1) 0.550(3) 0.990(3) -0.171(12) 63(17)
H(3) 0.571(3) 0.808(3) 0.170(12) 49(17)
H(4) 0.663(3) 0.778(3) -0.038(12) 76(17)
H(6) 0.776(3) 0.896(3) -0.739(12) 52(17)
H(7) 0.720(3) 0.992(3) -0.810(12) 63(18)
H(8')a 0.623(3) 1.071(3) -0.707(13) 73(17)
H(8')b 0.600(3) 1.080(3) -0.455(13) 104(18)
H(8')c 0.560(3) 1.030(3) -0.657(12) 110(18)
H(11)a 0.804(3) 0.799(3) -0.446(12) 90(17)
H(11)b 0.763(3) 0.783(3) -0.181(13) 76(18)
H(12)a 0.414(3) 0.766(3) 0.290(13) 106(18)
H(12)b 0.438(3) 0.832(3) 0.127(12) 89(17)

loop_
_geom_angle_atom_site_label_1
_geom_angle_atom_site_label_2
_geom_angle_atom_site_label_3
_geom_angle
_geom_angle_publ_flag
C(2) N(1) C(9) 125.7(2) yes
N(1) C(2) C(3) 115.9(2) yes
N(1) C(2) O(2) 120.8(2) yes
O(2) C(2) C(3) 123.3(2) yes
C(2) C(3) C(4) 120.9(2) yes
C(3) C(4) C(10) 121.9(2) yes
C(10) C(5) N(11) 120.7(2) yes
C(6) C(5) N(11) 120.8(2) yes
C(6) C(5) C(10) 118.5(2) yes
C(5) C(6) C(7) 120.8(2) yes
C(6) C(7) C(8) 123.1(2) yes
C(7) C(8) C(9) 116.6(2) yes
C(7) C(8) C(8') 120.9(2) yes
C(8') C(8) C(9) 122.5(2) yes
N(1) C(9) C(8) 120.6(2) yes
C(8) C(9) C(10) 122.1(2) yes
N(1) C(9) C(10) 117.4(2) yes
C(5) C(10) C(9) 118.8(2) yes
C(4) C(10) C(9) 117.9(2) yes
C(4) C(10) C(5) 123.3(2) yes

loop_
_geom_bond_atom_site_label_1
_geom_bond_atom_site_label_2
_geom_bond_distance
_geom_bond_publ_flag
N(1) C(2) 1.355(3) yes
N(1) C(9) 1.389(3) yes
C(2) O(2) 1.257(3) yes
C(2) C(3) 1.438(3) yes
C(3) C(4) 1.340(3) yes
C(4) C(10) 1.429(3) yes
C(5) C(6) 1.376(3) yes
C(5) C(10) 1.422(3) yes
C(5) N(11) 1.392(3) yes
C(6) C(7) 1.380(3) yes
C(7) C(8) 1.379(3) yes
C(8) C(8') 1.501(3) yes
C(8) C(9) 1.396(3) yes
C(9) C(10) 1.411(3) yes
N(1) H(1) 0.97(6) no
C(3) H(3) 0.84(6) no
C(4) H(4) 0.96(6) no
C(6) H(6) 0.96(6) no
C(7) H(7) 0.96(6) no
C(8') H(8')a 0.82(6) no
C(8') H(8')b 0.93(6) no
C(8') H(8')c 1.07(6) no
N(11) H(11)a 0.92(6) no
N(11) H(11)b 0.95(6) no
O(12) H(12)a 1.10(7) no
O(12) H(12)b 0.99(6) no
